data_2234417
loop_
_publ_author_name
'Ha, Kwang'

_publ_section_title
;
 (Acridine-\k<i>N</i>)(pyridine-2,6-dicarboxylato-\k^3^<i>O</i>^2^,<i>N</i>,<i>O</i>^6^)palladium(II)
;
_journal_coeditor_code SU2392
_journal_issue 4
_journal_name_full 'Acta Crystallographica Section E'
_journal_page_first m454
_journal_paper_doi 10.1107/S1600536812011385
_journal_volume 68
_journal_year 2012
_chemical_formula_iupac '[Pd (C7 H3 N O4) (C13 H9 N)]'
_chemical_formula_moiety 'C20 H12 N2 O4 Pd'
_chemical_formula_sum 'C20 H12 N2 O4 Pd'
_chemical_formula_weight 450.72
_chemical_name_systematic
;
(Acridine-\k<i>N</i>)(pyridine-2,6-dicarboxylato-
\k^3^<i>O</i>^2^,<i>N</i>,<i>O</i>^6^)palladium(II)
;
_space_group_IT_number 15
_symmetry_cell_setting monoclinic
_symmetry_space_group_name_Hall '-C 2yc'
_symmetry_space_group_name_H-M 'C 1 2/c 1'
_atom_sites_solution_hydrogens geom
_atom_sites_solution_primary direct
_atom_sites_solution_secondary difmap
_cell_angle_alpha 90.00
_cell_angle_beta 94.289(5)
_cell_angle_gamma 90.00
_cell_formula_units_Z 8
_cell_length_a 25.299(6)
_cell_length_b 9.193(2)
_cell_length_c 13.917(3)
_cell_measurement_reflns_used 3572
_cell_measurement_temperature 200(2)
_cell_measurement_theta_max 25.82
_cell_measurement_theta_min 2.36
_cell_volume 3227.7(13)
_computing_cell_refinement 'SAINT (Bruker, 2000)'
_computing_data_collection 'SMART (Bruker, 2000)'
_computing_data_reduction 'SAINT (Bruker, 2000)'
_computing_molecular_graphics 'ORTEP-3 (Farrugia, 1997) and PLATON (Spek, 2009)'
_computing_publication_material 'SHELXL97 (Sheldrick, 2008)'
_computing_structure_refinement 'SHELXL97 (Sheldrick, 2008)'
_computing_structure_solution 'SHELXS97 (Sheldrick, 2008)'
_diffrn_ambient_temperature 200(2)
_diffrn_measured_fraction_theta_full 0.985
_diffrn_measured_fraction_theta_max 0.985
_diffrn_measurement_device_type 'Bruker SMART 1000 CCD'
_diffrn_measurement_method '\f and \w scans'
_diffrn_radiation_monochromator graphite
_diffrn_radiation_source 'fine-focus sealed tube'
_diffrn_radiation_type MoK\a
_diffrn_radiation_wavelength 0.71073
_diffrn_reflns_av_R_equivalents 0.0739
_diffrn_reflns_av_sigmaI/netI 0.0855
_diffrn_reflns_limit_h_max 24
_diffrn_reflns_limit_h_min -31
_diffrn_reflns_limit_k_max 11
_diffrn_reflns_limit_k_min -11
_diffrn_reflns_limit_l_max 17
_diffrn_reflns_limit_l_min -16
_diffrn_reflns_number 9414
_diffrn_reflns_theta_full 26.04
_diffrn_reflns_theta_max 26.04
_diffrn_reflns_theta_min 2.36
_diffrn_standards_decay_% 0
_diffrn_standards_interval_count 0
_diffrn_standards_interval_time 0
_diffrn_standards_number 0
_exptl_absorpt_coefficient_mu 1.181
_exptl_absorpt_correction_T_max 1.000000
_exptl_absorpt_correction_T_min 0.753560
_exptl_absorpt_correction_type multi-scan
_exptl_absorpt_process_details '(SADABS; Bruker, 2000)'
_exptl_crystal_colour yellow
_exptl_crystal_density_diffrn 1.855
_exptl_crystal_density_method 'not measured'
_exptl_crystal_description block
_exptl_crystal_F_000 1792
_exptl_crystal_size_max 0.19
_exptl_crystal_size_mid 0.18
_exptl_crystal_size_min 0.14
_refine_diff_density_max 1.209
_refine_diff_density_min -1.137
_refine_ls_extinction_method none
_refine_ls_goodness_of_fit_ref 0.986
_refine_ls_hydrogen_treatment constr
_refine_ls_matrix_type full
_refine_ls_number_parameters 244
_refine_ls_number_reflns 3152
_refine_ls_number_restraints 0
_refine_ls_restrained_S_all 0.986
_refine_ls_R_factor_all 0.0679
_refine_ls_R_factor_gt 0.0405
_refine_ls_shift/su_max 0.001
_refine_ls_shift/su_mean 0.000
_refine_ls_structure_factor_coef Fsqd
_refine_ls_weighting_details 'calc w=1/[\s^2^(Fo^2^)+(0.0299P)^2^+0.0000P] where P=(Fo^2^+2Fc^2^)/3'
_refine_ls_weighting_scheme calc
_refine_ls_wR_factor_gt 0.0864
_refine_ls_wR_factor_ref 0.1003
_reflns_number_gt 2263
_reflns_number_total 3152
_reflns_threshold_expression I>2\s(I)
_cod_data_source_file su2392.cif
_cod_data_source_block I
_cod_original_cell_volume 3227.8(13)
_cod_original_sg_symbol_H-M 'C 2/c'
_cod_database_code 2234417
_cod_database_fobs_code 2234417

loop_
_symmetry_equiv_pos_as_xyz
'x, y, z'
'-x, y, -z+1/2'
'x+1/2, y+1/2, z'
'-x+1/2, y+1/2, -z+1/2'
'-x, -y, -z'
'x, -y, z-1/2'
'-x+1/2, -y+1/2, -z'
'x+1/2, -y+1/2, z-1/2'

loop_
_atom_site_type_symbol
_atom_site_label
_atom_site_fract_x
_atom_site_fract_y
_atom_site_fract_z
_atom_site_U_iso_or_equiv
_atom_site_adp_type
_atom_site_calc_flag
_atom_site_refinement_flags
_atom_site_occupancy
_atom_site_symmetry_multiplicity
Pd Pd1 0.134139(13) 0.71007(4) 0.40295(3) 0.02570(14) Uani d . 1 1
O O1 0.11671(13) 0.7844(4) 0.5347(2) 0.0352(8) Uani d . 1 1
O O2 0.14722(14) 0.9431(4) 0.6479(3) 0.0439(9) Uani d . 1 1
O O3 0.17122(12) 0.6757(3) 0.2800(2) 0.0287(8) Uani d . 1 1
O O4 0.23893(13) 0.7628(3) 0.2027(2) 0.0339(8) Uani d . 1 1
N N1 0.19313(14) 0.8401(4) 0.4277(3) 0.0239(8) Uani d . 1 1
C C1 0.19562(18) 0.9152(5) 0.5092(3) 0.0268(11) Uani d . 1 1
C C2 0.23707(18) 1.0133(5) 0.5271(4) 0.0314(11) Uani d . 1 1
H H2 0.2407 1.0671 0.5855 0.038 Uiso calc R 1 1
C C3 0.27301(19) 1.0302(5) 0.4574(4) 0.0332(12) Uani d . 1 1
H H3 0.3012 1.0978 0.4678 0.040 Uiso calc R 1 1
C C4 0.26854(17) 0.9507(5) 0.3732(3) 0.0272(11) Uani d . 1 1
H H4 0.2935 0.9621 0.3261 0.033 Uiso calc R 1 1
C C5 0.22685(16) 0.8542(5) 0.3591(3) 0.0225(10) Uani d . 1 1
C C6 0.15056(19) 0.8822(5) 0.5717(4) 0.0303(11) Uani d . 1 1
C C7 0.21303(19) 0.7596(5) 0.2724(4) 0.0264(11) Uani d . 1 1
N N2 0.06979(14) 0.5735(4) 0.3794(3) 0.0272(9) Uani d . 1 1
C C8 0.01981(17) 0.6267(5) 0.3831(3) 0.0255(10) Uani d . 1 1
C C9 0.0109(2) 0.7782(5) 0.3909(4) 0.0341(12) Uani d . 1 1
H H9 0.0401 0.8436 0.3943 0.041 Uiso calc R 1 1
C C10 -0.0395(2) 0.8306(6) 0.3935(4) 0.0379(13) Uani d . 1 1
H H10 -0.0448 0.9325 0.3993 0.046 Uiso calc R 1 1
C C11 -0.08419(19) 0.7374(6) 0.3878(4) 0.0386(13) Uani d . 1 1
H H11 -0.1189 0.7767 0.3878 0.046 Uiso calc R 1 1
C C12 -0.07704(18) 0.5922(6) 0.3823(4) 0.0327(12) Uani d . 1 1
H H12 -0.1069 0.5294 0.3802 0.039 Uiso calc R 1 1
C C13 -0.02531(18) 0.5317(5) 0.3796(3) 0.0273(11) Uani d . 1 1
C C14 -0.01654(18) 0.3828(5) 0.3726(3) 0.0305(11) Uani d . 1 1
H H14 -0.0456 0.3177 0.3735 0.037 Uiso calc R 1 1
C C15 0.03403(18) 0.3279(5) 0.3645(3) 0.0270(11) Uani d . 1 1
C C16 0.0441(2) 0.1783(5) 0.3529(4) 0.0343(12) Uani d . 1 1
H H16 0.0157 0.1109 0.3531 0.041 Uiso calc R 1 1
C C17 0.0936(2) 0.1295(5) 0.3414(4) 0.0361(12) Uani d . 1 1
H H17 0.0995 0.0284 0.3330 0.043 Uiso calc R 1 1
C C18 0.1361(2) 0.2263(5) 0.3419(4) 0.0349(12) Uani d . 1 1
H H18 0.1705 0.1906 0.3325 0.042 Uiso calc R 1 1
C C19 0.12879(18) 0.3722(5) 0.3557(3) 0.0283(11) Uani d . 1 1
H H19 0.1583 0.4364 0.3570 0.034 Uiso calc R 1 1
C C20 0.07736(17) 0.4280(5) 0.3680(3) 0.0248(10) Uani d . 1 1

loop_
_atom_site_aniso_label
_atom_site_aniso_U_11
_atom_site_aniso_U_22
_atom_site_aniso_U_33
_atom_site_aniso_U_12
_atom_site_aniso_U_13
_atom_site_aniso_U_23
Pd1 0.0201(2) 0.0276(2) 0.0302(2) -0.00417(15) 0.00736(14) 0.00110(17)
O1 0.0278(19) 0.041(2) 0.039(2) -0.0089(15) 0.0170(15) -0.0026(17)
O2 0.053(2) 0.047(2) 0.035(2) -0.0052(18) 0.0240(18) -0.0064(18)
O3 0.0262(18) 0.0322(19) 0.0281(19) -0.0041(14) 0.0041(14) -0.0009(14)
O4 0.037(2) 0.038(2) 0.029(2) -0.0028(15) 0.0153(16) -0.0019(15)
N1 0.023(2) 0.024(2) 0.025(2) -0.0022(16) 0.0078(16) 0.0022(17)
C1 0.031(3) 0.023(2) 0.027(3) 0.005(2) 0.005(2) 0.003(2)
C2 0.033(3) 0.034(3) 0.027(3) -0.003(2) 0.001(2) -0.003(2)
C3 0.030(3) 0.034(3) 0.036(3) -0.014(2) 0.004(2) 0.001(2)
C4 0.021(3) 0.030(3) 0.032(3) -0.0014(19) 0.007(2) 0.008(2)
C5 0.018(2) 0.024(2) 0.027(3) 0.0002(18) 0.0066(19) 0.003(2)
C6 0.030(3) 0.030(3) 0.032(3) 0.003(2) 0.013(2) 0.005(2)
C7 0.027(3) 0.023(3) 0.029(3) 0.002(2) 0.004(2) 0.004(2)
N2 0.022(2) 0.032(2) 0.028(2) -0.0041(17) 0.0055(17) 0.0018(17)
C8 0.018(2) 0.037(3) 0.022(3) -0.003(2) 0.0056(18) 0.006(2)
C9 0.031(3) 0.028(3) 0.044(3) -0.004(2) 0.009(2) 0.010(2)
C10 0.031(3) 0.035(3) 0.049(4) 0.004(2) 0.011(2) 0.006(2)
C11 0.019(3) 0.057(4) 0.040(3) 0.003(2) 0.004(2) 0.004(3)
C12 0.019(3) 0.041(3) 0.038(3) -0.003(2) 0.004(2) -0.006(2)
C13 0.023(3) 0.038(3) 0.022(3) -0.005(2) 0.0060(19) 0.002(2)
C14 0.025(3) 0.034(3) 0.033(3) -0.011(2) 0.005(2) -0.001(2)
C15 0.023(3) 0.037(3) 0.021(3) -0.008(2) 0.0039(19) 0.002(2)
C16 0.033(3) 0.031(3) 0.039(3) -0.011(2) 0.010(2) -0.002(2)
C17 0.040(3) 0.028(3) 0.042(3) -0.003(2) 0.013(2) 0.002(2)
C18 0.031(3) 0.039(3) 0.037(3) 0.000(2) 0.011(2) 0.001(2)
C19 0.023(3) 0.031(3) 0.031(3) -0.006(2) 0.006(2) 0.002(2)
C20 0.025(3) 0.030(3) 0.020(2) -0.004(2) 0.0053(19) 0.0005(19)

loop_
_atom_type_symbol
_atom_type_description
_atom_type_scat_dispersion_real
_atom_type_scat_dispersion_imag
_atom_type_scat_source
C C 0.0033 0.0016 'International Tables Vol C Tables 4.2.6.8 and 6.1.1.4'
H H 0.0000 0.0000 'International Tables Vol C Tables 4.2.6.8 and 6.1.1.4'
N N 0.0061 0.0033 'International Tables Vol C Tables 4.2.6.8 and 6.1.1.4'
O O 0.0106 0.0060 'International Tables Vol C Tables 4.2.6.8 and 6.1.1.4'
Pd Pd -0.9988 1.0072 'International Tables Vol C Tables 4.2.6.8 and 6.1.1.4'

loop_
_geom_angle_atom_site_label_1
_geom_angle_atom_site_label_2
_geom_angle_atom_site_label_3
_geom_angle
_geom_angle_publ_flag
N1 Pd1 O1 81.25(14) y
N1 Pd1 O3 81.17(14) y
O1 Pd1 O3 162.40(12) ?
N1 Pd1 N2 178.40(16) ?
O1 Pd1 N2 97.22(14) ?
O3 Pd1 N2 100.37(14) ?
C6 O1 Pd1 113.7(3) ?
C7 O3 Pd1 113.5(3) ?
C1 N1 C5 124.7(4) ?
C1 N1 Pd1 117.6(3) ?
C5 N1 Pd1 117.5(3) ?
N1 C1 C2 118.6(4) ?
N1 C1 C6 113.4(4) ?
C2 C1 C6 128.0(4) ?
C3 C2 C1 118.1(5) ?
C3 C2 H2 120.9 ?
C1 C2 H2 120.9 ?
C4 C3 C2 121.3(4) ?
C4 C3 H3 119.4 ?
C2 C3 H3 119.4 ?
C3 C4 C5 118.3(4) ?
C3 C4 H4 120.8 ?
C5 C4 H4 120.8 ?
N1 C5 C4 118.9(4) ?
N1 C5 C7 113.2(4) ?
C4 C5 C7 127.9(4) ?
O2 C6 O1 124.9(4) ?
O2 C6 C1 121.1(4) ?
O1 C6 C1 114.0(4) ?
O4 C7 O3 124.3(4) ?
O4 C7 C5 121.3(4) ?
O3 C7 C5 114.4(4) ?
C8 N2 C20 119.8(4) ?
C8 N2 Pd1 120.0(3) ?
C20 N2 Pd1 120.0(3) ?
N2 C8 C9 120.7(4) ?
N2 C8 C13 121.3(4) ?
C9 C8 C13 118.1(4) ?
C10 C9 C8 120.2(4) ?
C10 C9 H9 119.9 ?
C8 C9 H9 119.9 ?
C9 C10 C11 121.9(5) ?
C9 C10 H10 119.1 ?
C11 C10 H10 119.1 ?
C12 C11 C10 119.5(5) ?
C12 C11 H11 120.3 ?
C10 C11 H11 120.3 ?
C11 C12 C13 121.0(4) ?
C11 C12 H12 119.5 ?
C13 C12 H12 119.5 ?
C14 C13 C12 122.5(4) ?
C14 C13 C8 118.1(4) ?
C12 C13 C8 119.4(4) ?
C15 C14 C13 121.1(4) ?
C15 C14 H14 119.4 ?
C13 C14 H14 119.4 ?
C14 C15 C16 122.7(4) ?
C14 C15 C20 118.2(4) ?
C16 C15 C20 119.2(4) ?
C17 C16 C15 121.0(4) ?
C17 C16 H16 119.5 ?
C15 C16 H16 119.5 ?
C16 C17 C18 120.5(5) ?
C16 C17 H17 119.7 ?
C18 C17 H17 119.7 ?
C19 C18 C17 120.9(5) ?
C19 C18 H18 119.5 ?
C17 C18 H18 119.5 ?
C18 C19 C20 120.3(4) ?
C18 C19 H19 119.9 ?
C20 C19 H19 119.9 ?
N2 C20 C19 120.4(4) ?
N2 C20 C15 121.5(4) ?
C19 C20 C15 118.0(4) ?

loop_
_geom_bond_atom_site_label_1
_geom_bond_atom_site_label_2
_geom_bond_distance
_geom_bond_publ_flag
Pd1 N1 1.923(4) y
Pd1 O1 2.036(3) y
Pd1 O3 2.037(3) y
Pd1 N2 2.063(4) y
O1 C6 1.319(6) ?
O2 C6 1.208(6) ?
O3 C7 1.320(6) ?
O4 C7 1.211(6) ?
N1 C1 1.325(6) ?
N1 C5 1.333(6) ?
C1 C2 1.391(6) ?
C1 C6 1.515(6) ?
C2 C3 1.388(7) ?
C2 H2 0.9500 ?
C3 C4 1.378(7) ?
C3 H3 0.9500 ?
C4 C5 1.381(6) ?
C4 H4 0.9500 ?
C5 C7 1.507(7) ?
N2 C8 1.360(5) ?
N2 C20 1.362(6) ?
C8 C9 1.417(6) ?
C8 C13 1.435(6) ?
C9 C10 1.367(7) ?
C9 H9 0.9500 ?
C10 C11 1.416(7) ?
C10 H10 0.9500 ?
C11 C12 1.350(7) ?
C11 H11 0.9500 ?
C12 C13 1.425(6) ?
C12 H12 0.9500 ?
C13 C14 1.391(6) ?
C14 C15 1.388(6) ?
C14 H14 0.9500 ?
C15 C16 1.410(7) ?
C15 C20 1.429(6) ?
C16 C17 1.351(7) ?
C16 H16 0.9500 ?
C17 C18 1.395(7) ?
C17 H17 0.9500 ?
C18 C19 1.369(7) ?
C18 H18 0.9500 ?
C19 C20 1.421(6) ?
C19 H19 0.9500 ?

loop_
_geom_hbond_atom_site_label_D
_geom_hbond_atom_site_label_H
_geom_hbond_atom_site_label_A
_geom_hbond_site_symmetry_A
_geom_hbond_distance_DH
_geom_hbond_distance_HA
_geom_hbond_distance_DA
_geom_hbond_angle_DHA
C19 H19 O3 . 0.95 2.48 3.196(6) 132
C2 H2 O4 6_576 0.95 2.26 3.193(6) 166
C14 H14 O1 5_566 0.95 2.47 3.307(6) 147
C18 H18 O4 4_545 0.95 2.47 3.285(6) 144

loop_
_geom_torsion_atom_site_label_1
_geom_torsion_atom_site_label_2
_geom_torsion_atom_site_label_3
_geom_torsion_atom_site_label_4
_geom_torsion
N1 Pd1 O1 C6 1.6(3)
O3 Pd1 O1 C6 4.0(6)
N2 Pd1 O1 C6 -178.0(3)
N1 Pd1 O3 C7 -4.1(3)
O1 Pd1 O3 C7 -6.6(6)
N2 Pd1 O3 C7 175.4(3)
O1 Pd1 N1 C1 -1.5(3)
O3 Pd1 N1 C1 179.3(3)
O1 Pd1 N1 C5 -177.7(3)
O3 Pd1 N1 C5 3.0(3)
C5 N1 C1 C2 -2.1(7)
Pd1 N1 C1 C2 -178.0(3)
C5 N1 C1 C6 177.1(4)
Pd1 N1 C1 C6 1.2(5)
N1 C1 C2 C3 1.7(7)
C6 C1 C2 C3 -177.4(4)
C1 C2 C3 C4 -1.1(7)
C2 C3 C4 C5 0.7(7)
C1 N1 C5 C4 1.8(7)
Pd1 N1 C5 C4 177.7(3)
C1 N1 C5 C7 -177.5(4)
Pd1 N1 C5 C7 -1.5(5)
C3 C4 C5 N1 -1.0(7)
C3 C4 C5 C7 178.1(4)
Pd1 O1 C6 O2 178.3(4)
Pd1 O1 C6 C1 -1.4(5)
N1 C1 C6 O2 -179.4(4)
C2 C1 C6 O2 -0.3(8)
N1 C1 C6 O1 0.2(6)
C2 C1 C6 O1 179.3(4)
Pd1 O3 C7 O4 -175.6(4)
Pd1 O3 C7 C5 4.4(5)
N1 C5 C7 O4 177.9(4)
C4 C5 C7 O4 -1.2(7)
N1 C5 C7 O3 -2.1(6)
C4 C5 C7 O3 178.8(4)
O1 Pd1 N2 C8 55.9(3)
O3 Pd1 N2 C8 -124.7(3)
O1 Pd1 N2 C20 -118.8(3)
O3 Pd1 N2 C20 60.6(4)
C20 N2 C8 C9 -177.3(4)
Pd1 N2 C8 C9 8.0(6)
C20 N2 C8 C13 2.9(6)
Pd1 N2 C8 C13 -171.8(3)
N2 C8 C9 C10 179.3(5)
C13 C8 C9 C10 -0.9(7)
C8 C9 C10 C11 -0.5(8)
C9 C10 C11 C12 1.9(8)
C10 C11 C12 C13 -1.7(8)
C11 C12 C13 C14 -179.1(5)
C11 C12 C13 C8 0.2(7)
N2 C8 C13 C14 0.2(6)
C9 C8 C13 C14 -179.5(4)
N2 C8 C13 C12 -179.1(4)
C9 C8 C13 C12 1.1(6)
C12 C13 C14 C15 176.2(4)
C8 C13 C14 C15 -3.2(7)
C13 C14 C15 C16 -177.0(4)
C13 C14 C15 C20 2.9(7)
C14 C15 C16 C17 177.4(5)
C20 C15 C16 C17 -2.5(7)
C15 C16 C17 C18 0.7(8)
C16 C17 C18 C19 1.2(8)
C17 C18 C19 C20 -1.2(7)
C8 N2 C20 C19 174.6(4)
Pd1 N2 C20 C19 -10.7(6)
C8 N2 C20 C15 -3.2(6)
Pd1 N2 C20 C15 171.5(3)
C18 C19 C20 N2 -178.4(4)
C18 C19 C20 C15 -0.6(7)
C14 C15 C20 N2 0.3(7)
C16 C15 C20 N2 -179.8(4)
C14 C15 C20 C19 -177.5(4)
C16 C15 C20 C19 2.4(6)
